data_7016482
loop_
_publ_author_name
'Montagner, Diego'
'Zangrando, Ennio'
'Borsato, Giuseppe'
'Lucchini, Vittorio'
'Longato, Bruno'

_publ_section_title
;
 Metal-promoted synthesis of amidines containing the model nucleobases
 1-methylcytosine and 9-methyladenine.
;
_journal_issue 34
_journal_name_full 'Dalton transactions (Cambridge, England : 2003)'
_journal_page_first 8664
_journal_page_last 8674
_journal_paper_doi 10.1039/c1dt10638d
_journal_volume 40
_journal_year 2011
_chemical_formula_moiety 'C12 H13 N4 O 1+, N O3 1-'
_chemical_formula_sum 'C12 H13 N5 O4'
_chemical_formula_weight 291.27
_chemical_name_systematic
;
?
;
_space_group_IT_number 14
_symmetry_cell_setting monoclinic
_symmetry_space_group_name_Hall '-P 2yn'
_symmetry_space_group_name_H-M 'P 1 21/n 1'
_atom_sites_solution_hydrogens geom
_atom_sites_solution_primary direct
_atom_sites_solution_secondary difmap
_audit_creation_method SHELXL-97
_cell_angle_alpha 90.00
_cell_angle_beta 94.01(2)
_cell_angle_gamma 90.00
_cell_formula_units_Z 4
_cell_length_a 10.426(2)
_cell_length_b 9.226(2)
_cell_length_c 14.336(3)
_cell_measurement_temperature 293(2)
_cell_volume 1375.6(5)
_computing_cell_refinement 'Denzo (Otwinowski & Minor 1997)'
_computing_data_collection 'Nonius Xpress'
_computing_data_reduction 'Denzo and Scalepack (Otwinowski & Minor 1997)'
_computing_molecular_graphics 'Ortep3/windows (Farrugia,1997)'
_computing_publication_material 'Wingx 1.70.00 (Farrugia, 1999)'
_computing_structure_refinement 'SHELX97 (Sheldrick, 1998)'
_computing_structure_solution 'SHELX97 (Sheldrick, 1998)'
_diffrn_ambient_temperature 293(2)
_diffrn_measured_fraction_theta_full 0.992
_diffrn_measured_fraction_theta_max 0.992
_diffrn_measurement_device_type 'image plate dip1030'
_diffrn_measurement_method 'laser scanner'
_diffrn_radiation_monochromator graphite
_diffrn_radiation_source 'fine-focus sealed tube'
_diffrn_radiation_type MoK\a
_diffrn_radiation_wavelength 0.71073
_diffrn_reflns_av_R_equivalents 0.0391
_diffrn_reflns_av_sigmaI/netI 0.0305
_diffrn_reflns_limit_h_max 13
_diffrn_reflns_limit_h_min -13
_diffrn_reflns_limit_k_max 11
_diffrn_reflns_limit_k_min -11
_diffrn_reflns_limit_l_max 18
_diffrn_reflns_limit_l_min -18
_diffrn_reflns_number 16205
_diffrn_reflns_theta_full 26.73
_diffrn_reflns_theta_max 26.73
_diffrn_reflns_theta_min 2.63
_exptl_absorpt_coefficient_mu 0.109
_exptl_absorpt_correction_type none
_exptl_crystal_density_diffrn 1.406
_exptl_crystal_density_method 'not measured'
_exptl_crystal_F_000 608
_refine_diff_density_max 0.412
_refine_diff_density_min -0.261
_refine_diff_density_rms 0.046
_refine_ls_extinction_method none
_refine_ls_goodness_of_fit_ref 1.085
_refine_ls_hydrogen_treatment mixed
_refine_ls_matrix_type full
_refine_ls_number_parameters 200
_refine_ls_number_reflns 2901
_refine_ls_number_restraints 0
_refine_ls_restrained_S_all 1.085
_refine_ls_R_factor_all 0.0764
_refine_ls_R_factor_gt 0.0621
_refine_ls_shift/su_max 0.000
_refine_ls_shift/su_mean 0.000
_refine_ls_structure_factor_coef Fsqd
_refine_ls_weighting_details 'calc w=1/[\s^2^(Fo^2^)+(0.1231P)^2^+0.1439P] where P=(Fo^2^+2Fc^2^)/3'
_refine_ls_weighting_scheme calc
_refine_ls_wR_factor_gt 0.1920
_refine_ls_wR_factor_ref 0.2058
_reflns_number_gt 2134
_reflns_number_total 2901
_reflns_threshold_expression >2\s(I)
_cod_data_source_file c1dt10638d.txt
_cod_data_source_block 3b
_cod_original_sg_symbol_H-M 'P 21/n'
_cod_database_code 7016482

loop_
_symmetry_equiv_pos_as_xyz
'x, y, z'
'-x+1/2, y+1/2, -z+1/2'
'-x, -y, -z'
'x-1/2, -y-1/2, z-1/2'

loop_
_atom_site_label
_atom_site_type_symbol
_atom_site_fract_x
_atom_site_fract_y
_atom_site_fract_z
_atom_site_U_iso_or_equiv
_atom_site_adp_type
_atom_site_occupancy
_atom_site_symmetry_multiplicity
_atom_site_calc_flag
_atom_site_refinement_flags
O2 O 1.19505(14) 0.23617(16) 0.46892(12) 0.0746(5) Uani 1 1 d .
N1 N 1.09487(17) 0.04052(18) 0.40186(12) 0.0625(5) Uani 1 1 d .
N3 N 0.98001(16) 0.25587(17) 0.43006(12) 0.0611(4) Uani 1 1 d .
N4 N 0.76253(17) 0.27436(18) 0.38102(13) 0.0632(5) Uani 1 1 d .
H4 H 0.706(2) 0.238(3) 0.3412(19) 0.076 Uiso 1 1 d .
C1 C 1.2185(2) -0.0361(2) 0.40369(18) 0.0782(6) Uani 1 1 d .
H1A H 1.2038 -0.1366 0.3893 0.117 Uiso 1 1 calc R
H1B H 1.2619 -0.0275 0.4648 0.117 Uiso 1 1 calc R
H1C H 1.2708 0.0058 0.3582 0.117 Uiso 1 1 calc R
C2 C 1.09447(19) 0.1822(2) 0.43587(14) 0.0592(5) Uani 1 1 d .
C4 C 0.87670(19) 0.1946(2) 0.39121(13) 0.0580(5) Uani 1 1 d .
C5 C 0.8724(2) 0.0499(2) 0.35860(14) 0.0640(5) Uani 1 1 d .
H5 H 0.7968 0.0072 0.3337 0.077 Uiso 1 1 calc R
C6 C 0.9855(2) -0.0222(2) 0.36598(14) 0.0658(5) Uani 1 1 d .
H6 H 0.9880 -0.1179 0.3457 0.079 Uiso 1 1 calc R
N2 N 0.82962(19) 0.4821(2) 0.46070(15) 0.0711(5) Uani 1 1 d .
H2A H 0.907(3) 0.444(3) 0.4696(18) 0.085 Uiso 1 1 d .
H2B H 0.810(3) 0.571(3) 0.4831(18) 0.085 Uiso 1 1 d .
C3 C 0.74139(19) 0.4110(2) 0.41237(14) 0.0590(5) Uani 1 1 d .
C7 C 0.61412(19) 0.4755(2) 0.38871(13) 0.0590(5) Uani 1 1 d .
C8 C 0.6037(2) 0.6237(2) 0.37113(15) 0.0656(5) Uani 1 1 d .
H8 H 0.6769 0.6817 0.3760 0.079 Uiso 1 1 calc R
C9 C 0.4854(2) 0.6850(3) 0.34655(17) 0.0754(6) Uani 1 1 d .
H9 H 0.4789 0.7841 0.3353 0.090 Uiso 1 1 calc R
C10 C 0.3766(2) 0.5987(3) 0.33867(17) 0.0781(6) Uani 1 1 d .
H10 H 0.2971 0.6396 0.3208 0.094 Uiso 1 1 calc R
C11 C 0.3857(2) 0.4528(3) 0.35713(17) 0.0762(6) Uani 1 1 d .
H11 H 0.3120 0.3957 0.3524 0.091 Uiso 1 1 calc R
C12 C 0.5031(2) 0.3903(2) 0.38265(14) 0.0657(5) Uani 1 1 d .
H12 H 0.5083 0.2917 0.3958 0.079 Uiso 1 1 calc R
N5 N 0.5237(2) 0.0984(2) 0.23481(18) 0.0834(6) Uani 1 1 d .
O3 O 0.5297(4) 0.0364(3) 0.3126(3) 0.1773(15) Uani 1 1 d .
O4 O 0.61351(18) 0.1811(2) 0.22490(13) 0.0907(6) Uani 1 1 d .
O5 O 0.4374(2) 0.0894(5) 0.1765(3) 0.1905(19) Uani 1 1 d .

loop_
_atom_site_aniso_label
_atom_site_aniso_U_11
_atom_site_aniso_U_22
_atom_site_aniso_U_33
_atom_site_aniso_U_23
_atom_site_aniso_U_13
_atom_site_aniso_U_12
O2 0.0634(8) 0.0603(8) 0.0989(11) -0.0109(7) -0.0031(8) 0.0041(7)
N1 0.0711(10) 0.0531(9) 0.0636(9) -0.0036(7) 0.0063(8) 0.0077(7)
N3 0.0642(9) 0.0509(8) 0.0673(10) -0.0034(7) -0.0012(7) 0.0051(7)
N4 0.0642(10) 0.0531(9) 0.0704(10) -0.0058(7) -0.0080(8) 0.0019(8)
C1 0.0798(14) 0.0655(12) 0.0901(15) -0.0068(11) 0.0103(12) 0.0179(11)
C2 0.0644(11) 0.0503(9) 0.0629(11) -0.0014(8) 0.0053(8) 0.0031(8)
C4 0.0663(11) 0.0516(9) 0.0557(10) -0.0005(7) 0.0012(8) 0.0016(8)
C5 0.0738(12) 0.0538(10) 0.0631(11) -0.0041(8) -0.0035(9) -0.0020(9)
C6 0.0838(14) 0.0509(10) 0.0626(11) -0.0071(8) 0.0025(10) 0.0021(9)
N2 0.0624(10) 0.0553(10) 0.0935(13) -0.0139(9) -0.0092(9) 0.0048(8)
C3 0.0620(10) 0.0519(9) 0.0627(10) -0.0001(8) 0.0020(8) 0.0002(8)
C7 0.0617(10) 0.0586(10) 0.0567(10) -0.0024(8) 0.0044(8) 0.0005(8)
C8 0.0662(11) 0.0588(11) 0.0716(12) -0.0003(9) 0.0029(9) 0.0016(9)
C9 0.0780(14) 0.0635(12) 0.0843(15) -0.0012(10) 0.0029(11) 0.0129(11)
C10 0.0632(12) 0.0844(15) 0.0861(15) -0.0105(12) 0.0006(10) 0.0150(11)
C11 0.0599(11) 0.0867(15) 0.0826(14) -0.0108(12) 0.0091(10) -0.0057(11)
C12 0.0673(11) 0.0634(11) 0.0670(12) -0.0021(9) 0.0085(9) -0.0044(9)
N5 0.0723(12) 0.0657(12) 0.1123(17) -0.0115(11) 0.0063(11) -0.0022(10)
O3 0.233(4) 0.1034(19) 0.201(3) 0.034(2) 0.051(3) -0.028(2)
O4 0.0852(11) 0.0927(13) 0.0936(12) -0.0044(9) 0.0022(9) -0.0032(10)
O5 0.0788(15) 0.247(4) 0.238(4) -0.115(3) -0.0410(18) 0.0028(19)

loop_
_atom_type_symbol
_atom_type_description
_atom_type_scat_dispersion_real
_atom_type_scat_dispersion_imag
_atom_type_scat_source
C C 0.0033 0.0016 'International Tables Vol C Tables 4.2.6.8 and 6.1.1.4'
H H 0.0000 0.0000 'International Tables Vol C Tables 4.2.6.8 and 6.1.1.4'
N N 0.0061 0.0033 'International Tables Vol C Tables 4.2.6.8 and 6.1.1.4'
O O 0.0106 0.0060 'International Tables Vol C Tables 4.2.6.8 and 6.1.1.4'

loop_
_geom_angle_atom_site_label_1
_geom_angle_atom_site_label_2
_geom_angle_atom_site_label_3
_geom_angle
C6 N1 C2 120.83(17)
C6 N1 C1 121.20(17)
C2 N1 C1 117.94(17)
C4 N3 C2 119.98(17)
C3 N4 C4 127.54(17)
C3 N4 H4 117.3(17)
C4 N4 H4 113.9(16)
N1 C1 H1A 109.5
N1 C1 H1B 109.5
H1A C1 H1B 109.5
N1 C1 H1C 109.5
H1A C1 H1C 109.5
H1B C1 H1C 109.5
O2 C2 N3 122.68(18)
O2 C2 N1 119.48(18)
N3 C2 N1 117.84(17)
N3 C4 N4 119.14(17)
N3 C4 C5 123.76(19)
N4 C4 C5 117.09(18)
C6 C5 C4 115.57(19)
C6 C5 H5 122.2
C4 C5 H5 122.2
N1 C6 C5 121.90(18)
N1 C6 H6 119.0
C5 C6 H6 119.0
C3 N2 H2A 119.1(18)
C3 N2 H2B 118.6(17)
H2A N2 H2B 122(3)
N2 C3 N4 121.46(19)
N2 C3 C7 121.00(18)
N4 C3 C7 117.54(17)
C8 C7 C12 119.14(19)
C8 C7 C3 119.73(18)
C12 C7 C3 121.12(18)
C9 C8 C7 120.3(2)
C9 C8 H8 119.8
C7 C8 H8 119.8
C8 C9 C10 119.9(2)
C8 C9 H9 120.1
C10 C9 H9 120.1
C11 C10 C9 120.2(2)
C11 C10 H10 119.9
C9 C10 H10 119.9
C10 C11 C12 120.6(2)
C10 C11 H11 119.7
C12 C11 H11 119.7
C11 C12 C7 119.8(2)
C11 C12 H12 120.1
C7 C12 H12 120.1
O5 N5 O4 120.6(3)
O5 N5 O3 125.7(4)
O4 N5 O3 113.5(3)

loop_
_geom_bond_atom_site_label_1
_geom_bond_atom_site_label_2
_geom_bond_distance
O2 C2 1.226(2)
N1 C6 1.348(3)
N1 C2 1.395(2)
N1 C1 1.469(3)
N3 C4 1.306(3)
N3 C2 1.371(2)
N4 C3 1.361(3)
N4 C4 1.399(3)
N4 H4 0.86(3)
C1 H1A 0.9600
C1 H1B 0.9600
C1 H1C 0.9600
C4 C5 1.414(3)
C5 C6 1.352(3)
C5 H5 0.9300
C6 H6 0.9300
N2 C3 1.291(3)
N2 H2A 0.88(3)
N2 H2B 0.91(3)
C3 C7 1.472(3)
C7 C8 1.394(3)
C7 C12 1.396(3)
C8 C9 1.380(3)
C8 H8 0.9300
C9 C10 1.384(3)
C9 H9 0.9300
C10 C11 1.374(4)
C10 H10 0.9300
C11 C12 1.379(3)
C11 H11 0.9300
C12 H12 0.9300
N5 O5 1.188(3)
N5 O4 1.224(3)
N5 O3 1.251(4)

loop_
_geom_torsion_atom_site_label_1
_geom_torsion_atom_site_label_2
_geom_torsion_atom_site_label_3
_geom_torsion_atom_site_label_4
_geom_torsion
C4 N3 C2 O2 177.65(19)
C4 N3 C2 N1 -1.9(3)
C6 N1 C2 O2 179.33(19)
C1 N1 C2 O2 -2.6(3)
C6 N1 C2 N3 -1.1(3)
C1 N1 C2 N3 177.00(18)
C2 N3 C4 N4 -176.31(17)
C2 N3 C4 C5 4.0(3)
C3 N4 C4 N3 -4.3(3)
C3 N4 C4 C5 175.36(19)
N3 C4 C5 C6 -3.0(3)
N4 C4 C5 C6 177.38(17)
C2 N1 C6 C5 2.1(3)
C1 N1 C6 C5 -175.91(19)
C4 C5 C6 N1 -0.2(3)
C4 N4 C3 N2 -2.8(3)
C4 N4 C3 C7 176.86(18)
N2 C3 C7 C8 34.5(3)
N4 C3 C7 C8 -145.2(2)
N2 C3 C7 C12 -146.1(2)
N4 C3 C7 C12 34.2(3)
C12 C7 C8 C9 -1.1(3)
C3 C7 C8 C9 178.3(2)
C7 C8 C9 C10 -0.4(4)
C8 C9 C10 C11 1.3(4)
C9 C10 C11 C12 -0.7(4)
C10 C11 C12 C7 -0.8(3)
C8 C7 C12 C11 1.7(3)
C3 C7 C12 C11 -177.72(19)
